data_7238680
loop_
_publ_author_name
'Singh, Ashutosh S.'
'Sun, Shih-Sheng'

_publ_section_title
;
 Reversible encapsulation of a nitrate guest via hydrogen-bonded
 self-assembled capsule formation by a flexible tripodal receptor in polar
 solvent through dynamic self-assembly
;
_journal_issue 25
_journal_name_full 'RSC Advances'
_journal_page_first 9502
_journal_paper_doi 10.1039/c2ra20759a
_journal_volume 2
_journal_year 2012
_chemical_formula_moiety 'C45 H39 N7 O12'
_chemical_formula_sum 'C45 H39 N7 O12'
_chemical_formula_weight 869.83
_space_group_IT_number 14
_space_group_name_Hall '-P 2ybc'
_space_group_name_H-M_alt 'P 1 21/c 1'
_symmetry_cell_setting monoclinic
_symmetry_space_group_name_Hall '-P 2ybc'
_symmetry_space_group_name_H-M 'P 1 21/c 1'
_atom_sites_solution_hydrogens geom
_atom_sites_solution_primary direct
_atom_sites_solution_secondary difmap
_audit_creation_method SHELXL-97
_cell_angle_alpha 90.00
_cell_angle_beta 99.697(15)
_cell_angle_gamma 90.00
_cell_formula_units_Z 4
_cell_length_a 23.327(14)
_cell_length_b 11.333(6)
_cell_length_c 15.245(9)
_cell_measurement_reflns_used 0
_cell_measurement_temperature 200(2)
_cell_measurement_theta_max 0
_cell_measurement_theta_min 0
_cell_volume 3973(4)
_computing_molecular_graphics 'Ortep-3 for Windows (Farrugia, 1997)'
_computing_publication_material 'WinGX publication routines (Farrugia, 1999)'
_computing_structure_refinement 'SHELXL-97 (Sheldrick, 1997)'
_computing_structure_solution 'SHELXS-86 (Sheldrick, 1986)'
_diffrn_ambient_temperature 200(2)
_diffrn_measured_fraction_theta_full 0.701
_diffrn_measured_fraction_theta_max 0.701
_diffrn_radiation_monochromator graphite
_diffrn_radiation_source 'fine-focus sealed tube'
_diffrn_radiation_type MoK\a
_diffrn_radiation_wavelength 0.71073
_diffrn_reflns_av_R_equivalents 0.0554
_diffrn_reflns_av_sigmaI/netI 0.1147
_diffrn_reflns_limit_h_max 27
_diffrn_reflns_limit_h_min -4
_diffrn_reflns_limit_k_max 7
_diffrn_reflns_limit_k_min -13
_diffrn_reflns_limit_l_max 17
_diffrn_reflns_limit_l_min -13
_diffrn_reflns_number 6537
_diffrn_reflns_theta_full 25.03
_diffrn_reflns_theta_max 25.03
_diffrn_reflns_theta_min 3.65
_exptl_absorpt_coefficient_mu 0.108
_exptl_absorpt_correction_T_max 0.9925
_exptl_absorpt_correction_T_min 0.9582
_exptl_absorpt_correction_type multi-scan
_exptl_crystal_colour yellow
_exptl_crystal_density_diffrn 1.454
_exptl_crystal_density_method 'not measured'
_exptl_crystal_description prism
_exptl_crystal_F_000 1816
_exptl_crystal_size_max 0.40
_exptl_crystal_size_mid 0.31
_exptl_crystal_size_min 0.07
_refine_diff_density_max 0.552
_refine_diff_density_min -0.745
_refine_diff_density_rms 0.115
_refine_ls_extinction_method none
_refine_ls_goodness_of_fit_ref 1.651
_refine_ls_hydrogen_treatment fixed
_refine_ls_matrix_type full
_refine_ls_number_parameters 571
_refine_ls_number_reflns 4927
_refine_ls_number_restraints 0
_refine_ls_restrained_S_all 1.651
_refine_ls_R_factor_all 0.2315
_refine_ls_R_factor_gt 0.1700
_refine_ls_shift/su_max 0.071
_refine_ls_shift/su_mean 0.014
_refine_ls_structure_factor_coef Fsqd
_refine_ls_weighting_details 'calc w=1/[\s^2^(Fo^2^)+(0.2000P)^2^+0.0000P] where P=(Fo^2^+2Fc^2^)/3'
_refine_ls_weighting_scheme calc
_refine_ls_wR_factor_gt 0.4652
_refine_ls_wR_factor_ref 0.4923
_reflns_number_gt 2848
_reflns_number_total 4927
_reflns_threshold_expression >2sigma(I)
_cod_data_source_file c2ra20759a.txt
_cod_data_source_block Dimer(5.5).CIF
_cod_original_sg_symbol_H-M 'P 21/c'
_cod_database_code 7238680

loop_
_symmetry_equiv_pos_as_xyz
'x, y, z'
'-x, y+1/2, -z+1/2'
'-x, -y, -z'
'x, -y-1/2, z-1/2'

loop_
_atom_site_label
_atom_site_type_symbol
_atom_site_fract_x
_atom_site_fract_y
_atom_site_fract_z
_atom_site_U_iso_or_equiv
_atom_site_adp_type
_atom_site_occupancy
_atom_site_symmetry_multiplicity
_atom_site_calc_flag
_atom_site_refinement_flags
C1 C -0.0034(4) 0.4756(13) 0.3666(10) 0.043(4) Uani 1 1 d .
H1A H 0.0009 0.5619 0.3759 0.051 Uiso 1 1 calc R
H1B H 0.0150 0.4368 0.4224 0.051 Uiso 1 1 calc R
C2 C -0.0685(4) 0.4466(11) 0.3517(10) 0.035(3) Uani 1 1 d .
H2A H -0.0898 0.4880 0.2990 0.042 Uiso 1 1 calc R
H2B H -0.0754 0.3606 0.3449 0.042 Uiso 1 1 calc R
C3 C -0.1407(4) 0.4804(11) 0.4497(10) 0.032(3) Uani 1 1 d .
C4 C -0.1489(4) 0.5048(12) 0.5326(10) 0.038(4) Uani 1 1 d .
H4 H -0.1163 0.5248 0.5763 0.046 Uiso 1 1 calc R
C5 C -0.2025(5) 0.5018(13) 0.5560(10) 0.047(4) Uani 1 1 d .
H5 H -0.2067 0.5224 0.6150 0.057 Uiso 1 1 calc R
C6 C -0.2523(4) 0.4685(11) 0.4939(10) 0.035(4) Uani 1 1 d .
C7 C -0.2417(5) 0.4425(12) 0.4098(11) 0.044(4) Uani 1 1 d .
H7 H -0.2741 0.4212 0.3661 0.052 Uiso 1 1 calc R
C8 C -0.1870(5) 0.4449(11) 0.3834(10) 0.037(4) Uani 1 1 d .
H8 H -0.1816 0.4240 0.3250 0.044 Uiso 1 1 calc R
C9 C -0.3117(5) 0.4644(13) 0.5142(11) 0.047(4) Uani 1 1 d .
C10 C -0.3659(5) 0.5100(14) 0.6352(9) 0.042(4) Uani 1 1 d .
C11 C -0.4235(5) 0.4849(14) 0.5921(13) 0.066(6) Uani 1 1 d .
H11 H -0.4293 0.4582 0.5322 0.079 Uiso 1 1 calc R
C12 C -0.4696(5) 0.4974(15) 0.6323(12) 0.057(5) Uani 1 1 d .
H12 H -0.5074 0.4838 0.5994 0.069 Uiso 1 1 calc R
C13 C -0.4636(5) 0.5300(14) 0.7218(13) 0.059(5) Uani 1 1 d .
H13 H -0.4967 0.5398 0.7497 0.071 Uiso 1 1 calc R
C14 C -0.4089(5) 0.5472(13) 0.7679(13) 0.054(5) Uani 1 1 d .
H14 H -0.4034 0.5634 0.8299 0.065 Uiso 1 1 calc R
C15 C -0.3617(4) 0.5413(11) 0.7249(9) 0.033(3) Uani 1 1 d .
C16 C 0.0172(5) 0.5164(11) 0.2205(11) 0.043(4) Uani 1 1 d .
H16A H -0.0076 0.5832 0.2329 0.052 Uiso 1 1 calc R
H16B H -0.0044 0.4711 0.1700 0.052 Uiso 1 1 calc R
C17 C 0.0743(4) 0.5648(10) 0.1946(9) 0.030(3) Uani 1 1 d .
H17A H 0.0948 0.6154 0.2429 0.036 Uiso 1 1 calc R
H17B H 0.1003 0.4987 0.1851 0.036 Uiso 1 1 calc R
C18 C 0.1019(4) 0.6506(10) 0.0649(9) 0.030(3) Uani 1 1 d .
C19 C 0.0817(5) 0.6929(12) -0.0219(11) 0.045(4) Uani 1 1 d .
H19 H 0.0414 0.7080 -0.0403 0.055 Uiso 1 1 calc R
C20 C 0.1179(5) 0.7116(12) -0.0776(10) 0.046(4) Uani 1 1 d .
H20 H 0.1035 0.7435 -0.1347 0.055 Uiso 1 1 calc R
C21 C 0.1791(4) 0.6852(11) -0.0546(10) 0.036(4) Uani 1 1 d .
C22 C 0.1976(4) 0.6406(12) 0.0308(10) 0.043(4) Uani 1 1 d .
H22 H 0.2374 0.6208 0.0487 0.052 Uiso 1 1 calc R
C23 C 0.1588(5) 0.6240(12) 0.0913(10) 0.043(4) Uani 1 1 d .
H23 H 0.1723 0.5947 0.1495 0.052 Uiso 1 1 calc R
C24 C 0.2150(5) 0.7083(12) -0.1205(10) 0.043(4) Uani 1 1 d .
C25 C 0.3191(4) 0.6961(12) -0.1447(11) 0.039(4) Uani 1 1 d .
C26 C 0.3116(5) 0.7358(13) -0.2332(10) 0.041(4) Uani 1 1 d .
H26 H 0.2730 0.7525 -0.2617 0.049 Uiso 1 1 calc R
C27 C 0.3555(5) 0.7524(14) -0.2816(13) 0.061(5) Uani 1 1 d .
H27 H 0.3479 0.7784 -0.3416 0.073 Uiso 1 1 calc R
C28 C 0.4119(6) 0.7290(14) -0.2381(13) 0.063(5) Uani 1 1 d .
H28 H 0.4435 0.7454 -0.2682 0.075 Uiso 1 1 calc R
C29 C 0.4237(5) 0.6828(18) -0.1525(14) 0.072(6) Uani 1 1 d .
H29 H 0.4621 0.6602 -0.1272 0.086 Uiso 1 1 calc R
C30 C 0.3771(5) 0.6698(12) -0.1030(11) 0.048(4) Uani 1 1 d .
C31 C 0.0299(4) 0.3158(11) 0.2777(9) 0.038(4) Uani 1 1 d .
H31A H -0.0078 0.2937 0.2414 0.046 Uiso 1 1 calc R
H31B H 0.0335 0.2722 0.3346 0.046 Uiso 1 1 calc R
C32 C 0.0775(4) 0.2762(11) 0.2301(9) 0.032(3) Uani 1 1 d .
H32A H 0.1140 0.3187 0.2531 0.039 Uiso 1 1 calc R
H32B H 0.0844 0.1905 0.2387 0.039 Uiso 1 1 calc R
C33 C 0.1015(5) 0.3092(11) 0.0815(9) 0.041(4) Uani 1 1 d .
C34 C 0.0824(4) 0.3607(11) 0.0019(9) 0.033(3) Uani 1 1 d .
H34 H 0.0430 0.3850 -0.0132 0.040 Uiso 1 1 calc R
C35 C 0.1199(5) 0.3777(11) -0.0569(10) 0.038(4) Uani 1 1 d .
H35 H 0.1067 0.4176 -0.1113 0.046 Uiso 1 1 calc R
C36 C 0.1781(5) 0.3371(13) -0.0381(10) 0.042(4) Uani 1 1 d .
C37 C 0.1948(4) 0.2802(11) 0.0472(10) 0.041(4) Uani 1 1 d .
H37 H 0.2336 0.2530 0.0643 0.049 Uiso 1 1 calc R
C38 C 0.1567(4) 0.2654(10) 0.1022(10) 0.032(3) Uani 1 1 d .
H38 H 0.1680 0.2238 0.1564 0.039 Uiso 1 1 calc R
C39 C 0.2144(5) 0.3557(11) -0.1019(10) 0.038(4) Uani 1 1 d .
C40 C 0.3196(4) 0.3409(12) -0.1222(10) 0.037(4) Uani 1 1 d .
C41 C 0.3124(5) 0.3798(14) -0.2102(11) 0.049(4) Uani 1 1 d .
H41 H 0.2747 0.4019 -0.2392 0.059 Uiso 1 1 calc R
C42 C 0.3580(5) 0.3872(15) -0.2561(11) 0.053(4) Uani 1 1 d .
H42 H 0.3516 0.4128 -0.3163 0.064 Uiso 1 1 calc R
C43 C 0.4143(5) 0.3565(15) -0.2135(12) 0.055(5) Uani 1 1 d .
H43 H 0.4461 0.3602 -0.2449 0.066 Uiso 1 1 calc R
C44 C 0.4229(5) 0.3207(15) -0.1252(13) 0.062(5) Uani 1 1 d .
H44 H 0.4610 0.3055 -0.0941 0.075 Uiso 1 1 calc R
C45 C 0.3762(5) 0.3079(13) -0.0841(10) 0.044(4) Uani 1 1 d .
N1 N 0.0288(3) 0.4422(9) 0.2969(7) 0.036(3) Uani 1 1 d .
N2 N -0.3175(4) 0.5039(11) 0.5946(8) 0.045(3) Uani 1 1 d .
H2' H -0.2852 0.5303 0.6269 0.054 Uiso 1 1 calc R
N3 N -0.3043(5) 0.5595(12) 0.7814(10) 0.051(4) Uani 1 1 d .
N4 N 0.2735(4) 0.6816(10) -0.0982(8) 0.041(3) Uani 1 1 d .
H4' H 0.2834 0.6499 -0.0452 0.049 Uiso 1 1 calc R
N5 N 0.3921(4) 0.6319(13) -0.0150(9) 0.057(4) Uani 1 1 d .
N6 N 0.2737(4) 0.3357(12) -0.0745(9) 0.058(4) Uani 1 1 d .
H6' H 0.2837 0.3169 -0.0180 0.070 Uiso 1 1 calc R
N7 N 0.3906(4) 0.2648(11) 0.0075(8) 0.043(3) Uani 1 1 d .
O1 O -0.0843(3) 0.4901(9) 0.4323(7) 0.053(3) Uani 1 1 d .
O2 O -0.3520(3) 0.4235(10) 0.4590(7) 0.063(3) Uani 1 1 d .
O3 O -0.2620(4) 0.5782(13) 0.7471(8) 0.089(5) Uani 1 1 d .
O4 O -0.3020(4) 0.5613(11) 0.8611(8) 0.075(4) Uani 1 1 d .
O5 O 0.0599(3) 0.6303(8) 0.1165(6) 0.038(2) Uani 1 1 d .
O6 O 0.1956(4) 0.7490(10) -0.1965(7) 0.059(3) Uani 1 1 d .
O7 O 0.3543(4) 0.5917(15) 0.0276(9) 0.105(4) Uani 1 1 d .
O8 O 0.4420(4) 0.6379(15) 0.0204(8) 0.105(4) Uani 1 1 d .
O9 O 0.0594(3) 0.3017(7) 0.1396(6) 0.033(2) Uani 1 1 d .
O10 O 0.1963(4) 0.3899(11) -0.1784(7) 0.063(3) Uani 1 1 d .
O11 O 0.3535(4) 0.2398(11) 0.0484(8) 0.071(4) Uani 1 1 d .
O12 O 0.4390(4) 0.2542(13) 0.0434(8) 0.097(5) Uani 1 1 d .

loop_
_atom_site_aniso_label
_atom_site_aniso_U_11
_atom_site_aniso_U_22
_atom_site_aniso_U_33
_atom_site_aniso_U_23
_atom_site_aniso_U_13
_atom_site_aniso_U_12
C1 0.029(6) 0.052(9) 0.049(11) -0.010(7) 0.011(6) 0.000(5)
C2 0.033(6) 0.036(8) 0.039(10) -0.004(7) 0.020(5) -0.005(5)
C3 0.021(5) 0.035(7) 0.044(11) -0.006(7) 0.020(5) -0.004(4)
C4 0.017(5) 0.065(10) 0.034(10) 0.004(7) 0.006(5) 0.002(5)
C5 0.035(6) 0.064(10) 0.043(11) 0.005(8) 0.006(6) 0.006(5)
C6 0.026(5) 0.039(8) 0.039(11) 0.000(7) 0.005(6) 0.002(4)
C7 0.037(6) 0.042(9) 0.051(12) 0.008(8) 0.004(6) -0.003(5)
C8 0.051(7) 0.030(8) 0.031(10) -0.008(6) 0.013(6) -0.006(5)
C9 0.033(6) 0.057(10) 0.050(12) 0.002(8) 0.001(7) -0.011(5)
C10 0.034(6) 0.074(11) 0.021(9) -0.004(8) 0.011(6) 0.010(6)
C11 0.043(8) 0.053(10) 0.096(15) 0.008(10) -0.005(8) 0.000(6)
C12 0.035(7) 0.079(12) 0.061(14) 0.012(10) 0.016(7) 0.001(6)
C13 0.041(7) 0.068(12) 0.076(15) -0.031(10) 0.031(7) -0.001(6)
C14 0.047(7) 0.048(10) 0.071(13) 0.006(9) 0.017(7) 0.002(6)
C15 0.033(6) 0.033(8) 0.037(10) -0.001(7) 0.018(6) 0.003(4)
C16 0.040(6) 0.019(7) 0.075(12) 0.017(7) 0.021(6) 0.004(4)
C17 0.036(6) 0.022(7) 0.036(9) 0.003(6) 0.020(5) -0.009(4)
C18 0.026(5) 0.022(7) 0.044(10) -0.010(6) 0.015(5) -0.004(4)
C19 0.028(6) 0.040(8) 0.067(12) 0.001(8) 0.005(6) 0.004(5)
C20 0.037(6) 0.044(9) 0.053(11) 0.003(8) 0.001(6) -0.008(5)
C21 0.032(6) 0.032(8) 0.046(10) -0.004(7) 0.008(6) 0.005(5)
C22 0.023(5) 0.057(9) 0.050(11) 0.008(8) 0.006(6) -0.005(5)
C23 0.040(6) 0.040(8) 0.051(11) 0.012(7) 0.013(6) -0.012(5)
C24 0.038(6) 0.042(8) 0.046(11) 0.019(7) 0.002(6) -0.005(5)
C25 0.023(5) 0.040(8) 0.061(12) -0.022(8) 0.023(6) -0.013(4)
C26 0.044(7) 0.050(9) 0.033(10) -0.006(7) 0.020(6) -0.007(5)
C27 0.049(8) 0.059(11) 0.078(14) -0.017(9) 0.023(8) -0.009(6)
C28 0.051(8) 0.059(11) 0.082(16) 0.000(10) 0.021(8) -0.019(7)
C29 0.029(7) 0.115(16) 0.079(15) -0.029(12) 0.032(8) -0.019(7)
C30 0.044(7) 0.038(9) 0.066(13) 0.005(8) 0.020(7) -0.004(5)
C31 0.035(6) 0.028(7) 0.051(10) 0.016(7) 0.005(6) 0.001(4)
C32 0.031(5) 0.039(8) 0.031(9) 0.015(6) 0.016(5) 0.001(4)
C33 0.041(6) 0.031(8) 0.050(11) 0.007(7) 0.001(6) -0.021(5)
C34 0.026(5) 0.044(8) 0.032(9) 0.001(7) 0.009(5) 0.004(4)
C35 0.040(6) 0.021(7) 0.048(10) -0.001(6) -0.009(6) 0.006(5)
C36 0.032(6) 0.057(10) 0.042(11) -0.017(8) 0.017(6) 0.000(5)
C37 0.018(5) 0.036(8) 0.068(11) 0.002(7) 0.007(6) 0.008(4)
C38 0.028(5) 0.016(6) 0.058(11) 0.003(6) 0.018(5) 0.006(4)
C39 0.036(6) 0.028(7) 0.048(11) -0.011(7) 0.004(6) -0.005(5)
C40 0.026(6) 0.045(9) 0.044(11) -0.004(7) 0.018(6) 0.003(5)
C41 0.042(7) 0.068(11) 0.040(11) 0.007(8) 0.016(7) -0.003(6)
C42 0.055(8) 0.066(11) 0.044(11) 0.008(9) 0.026(7) -0.002(6)
C43 0.045(7) 0.066(11) 0.061(13) -0.008(9) 0.026(7) -0.011(6)
C44 0.029(7) 0.073(12) 0.087(16) -0.025(11) 0.016(8) -0.002(6)
C45 0.042(7) 0.045(9) 0.046(11) -0.003(8) 0.011(6) 0.003(5)
N1 0.029(5) 0.034(7) 0.045(8) 0.007(6) 0.009(5) -0.001(4)
N2 0.026(5) 0.081(10) 0.031(9) -0.013(7) 0.016(5) -0.002(4)
N3 0.054(7) 0.070(10) 0.032(10) -0.015(7) 0.018(6) -0.011(5)
N4 0.035(5) 0.055(8) 0.035(8) 0.002(6) 0.014(5) 0.000(4)
N5 0.028(5) 0.096(11) 0.047(9) 0.006(7) 0.007(5) -0.005(5)
N6 0.045(6) 0.074(10) 0.055(10) -0.014(7) 0.006(6) 0.002(5)
N7 0.024(5) 0.073(9) 0.035(9) -0.009(6) 0.008(5) 0.006(5)
O1 0.036(4) 0.074(8) 0.054(8) -0.008(6) 0.018(4) -0.011(4)
O2 0.036(4) 0.101(9) 0.052(8) -0.034(6) 0.009(4) -0.023(5)
O3 0.033(5) 0.156(13) 0.077(10) -0.059(9) 0.009(5) -0.016(6)
O4 0.073(7) 0.110(11) 0.041(9) 0.001(7) 0.006(6) -0.036(6)
O5 0.033(4) 0.040(6) 0.045(7) 0.008(5) 0.015(4) 0.005(3)
O6 0.050(5) 0.099(9) 0.034(7) 0.013(6) 0.026(5) 0.013(5)
O7 0.044(4) 0.195(12) 0.072(7) 0.024(7) 0.002(4) -0.015(5)
O8 0.044(4) 0.195(12) 0.072(7) 0.024(7) 0.002(4) -0.015(5)
O9 0.031(4) 0.041(6) 0.031(6) -0.003(4) 0.016(4) -0.002(3)
O10 0.046(5) 0.115(10) 0.031(7) 0.018(6) 0.017(5) 0.008(5)
O11 0.049(6) 0.102(10) 0.062(9) 0.020(7) 0.006(5) 0.022(5)
O12 0.034(5) 0.170(15) 0.080(10) 0.018(9) -0.011(5) -0.001(6)

loop_
_atom_type_symbol
_atom_type_description
_atom_type_scat_dispersion_real
_atom_type_scat_dispersion_imag
_atom_type_scat_source
C C 0.0033 0.0016 'International Tables Vol C Tables 4.2.6.8 and 6.1.1.4'
H H 0.0000 0.0000 'International Tables Vol C Tables 4.2.6.8 and 6.1.1.4'
N N 0.0061 0.0033 'International Tables Vol C Tables 4.2.6.8 and 6.1.1.4'
O O 0.0106 0.0060 'International Tables Vol C Tables 4.2.6.8 and 6.1.1.4'
Cl Cl 0.1484 0.1585 'International Tables Vol C Tables 4.2.6.8 and 6.1.1.4'

loop_
_geom_angle_atom_site_label_1
_geom_angle_atom_site_label_2
_geom_angle_atom_site_label_3
_geom_angle
N1 C1 C2 117.2(10)
N1 C1 H1A 108.0
C2 C1 H1A 108.0
N1 C1 H1B 108.0
C2 C1 H1B 108.0
H1A C1 H1B 107.2
O1 C2 C1 101.0(9)
O1 C2 H2A 111.6
C1 C2 H2A 111.6
O1 C2 H2B 111.6
C1 C2 H2B 111.6
H2A C2 H2B 109.4
C4 C3 O1 117.1(10)
C4 C3 C8 121.4(11)
O1 C3 C8 121.5(14)
C3 C4 C5 121.9(11)
C3 C4 H4 119.0
C5 C4 H4 119.0
C4 C5 C6 121.2(16)
C4 C5 H5 119.4
C6 C5 H5 119.4
C7 C6 C5 114.9(12)
C7 C6 C9 120.8(11)
C5 C6 C9 124.2(15)
C6 C7 C8 125.3(11)
C6 C7 H7 117.3
C8 C7 H7 117.3
C7 C8 C3 115.2(15)
C7 C8 H8 122.4
C3 C8 H8 122.4
O2 C9 N2 124.4(13)
O2 C9 C6 120.2(16)
N2 C9 C6 115.4(10)
N2 C10 C15 121.6(10)
N2 C10 C11 124.3(14)
C15 C10 C11 114.0(13)
C12 C11 C10 122.7(18)
C12 C11 H11 118.6
C10 C11 H11 118.6
C11 C12 C13 121.3(14)
C11 C12 H12 119.3
C13 C12 H12 119.3
C14 C13 C12 118.2(14)
C14 C13 H13 120.9
C12 C13 H13 120.9
C15 C14 C13 120.2(17)
C15 C14 H14 119.9
C13 C14 H14 119.9
C14 C15 C10 123.2(11)
C14 C15 N3 115.8(14)
C10 C15 N3 120.8(11)
N1 C16 C17 111.4(9)
N1 C16 H16A 109.4
C17 C16 H16A 109.4
N1 C16 H16B 109.3
C17 C16 H16B 109.3
H16A C16 H16B 108.0
O5 C17 C16 108.2(9)
O5 C17 H17A 110.1
C16 C17 H17A 110.1
O5 C17 H17B 110.1
C16 C17 H17B 110.1
H17A C17 H17B 108.4
C23 C18 O5 123.3(12)
C23 C18 C19 120.6(12)
O5 C18 C19 115.9(9)
C20 C19 C18 120.8(11)
C20 C19 H19 119.6
C18 C19 H19 119.6
C19 C20 C21 121.9(13)
C19 C20 H20 119.1
C21 C20 H20 119.0
C22 C21 C24 126.5(10)
C22 C21 C20 116.0(13)
C24 C21 C20 117.5(11)
C21 C22 C23 121.9(11)
C21 C22 H22 119.0
C23 C22 H22 119.1
C18 C23 C22 118.8(13)
C18 C23 H23 120.6
C22 C23 H23 120.6
O6 C24 N4 119.5(13)
O6 C24 C21 123.4(11)
N4 C24 C21 117.1(11)
N4 C25 C30 120.0(14)
N4 C25 C26 123.1(11)
C30 C25 C26 116.9(12)
C27 C26 C25 125.1(13)
C27 C26 H26 117.4
C25 C26 H26 117.4
C26 C27 C28 116.6(17)
C26 C27 H27 121.7
C28 C27 H27 121.7
C29 C28 C27 122.6(16)
C29 C28 H28 118.7
C27 C28 H28 118.7
C28 C29 C30 119.1(15)
C28 C29 H29 120.5
C30 C29 H29 120.5
N5 C30 C25 124.0(13)
N5 C30 C29 116.6(13)
C25 C30 C29 119.4(16)
N1 C31 C32 115.6(10)
N1 C31 H31A 108.4
C32 C31 H31A 108.4
N1 C31 H31B 108.4
C32 C31 H31B 108.4
H31A C31 H31B 107.5
O9 C32 C31 106.9(8)
O9 C32 H32A 110.3
C31 C32 H32A 110.3
O9 C32 H32B 110.3
C31 C32 H32B 110.4
H32A C32 H32B 108.6
C34 C33 C38 121.3(13)
C34 C33 O9 115.1(11)
C38 C33 O9 123.6(12)
C33 C34 C35 119.9(11)
C33 C34 H34 120.0
C35 C34 H34 120.0
C34 C35 C36 121.3(12)
C34 C35 H35 119.3
C36 C35 H35 119.4
C39 C36 C35 118.7(13)
C39 C36 C37 125.9(11)
C35 C36 C37 115.5(12)
C38 C37 C36 121.0(10)
C38 C37 H37 119.5
C36 C37 H37 119.5
C37 C38 C33 120.8(13)
C37 C38 H38 119.6
C33 C38 H38 119.6
O10 C39 N6 120.0(13)
O10 C39 C36 123.3(11)
N6 C39 C36 116.7(12)
C41 C40 N6 122.4(11)
C41 C40 C45 115.8(12)
N6 C40 C45 121.7(14)
C42 C41 C40 122.2(12)
C42 C41 H41 118.9
C40 C41 H41 118.9
C41 C42 C43 119.6(16)
C41 C42 H42 120.2
C43 C42 H42 120.2
C44 C43 C42 119.4(14)
C44 C43 H43 120.3
C42 C43 H43 120.3
C45 C44 C43 119.0(13)
C45 C44 H44 120.5
C43 C44 H44 120.5
C44 C45 C40 123.7(16)
C44 C45 N7 113.8(12)
C40 C45 N7 122.3(13)
C16 N1 C1 113.2(10)
C16 N1 C31 114.9(11)
C1 N1 C31 115.6(11)
C9 N2 C10 130.4(10)
C9 N2 H2' 114.8
C10 N2 H2' 114.8
O4 N3 O3 122.0(12)
O4 N3 C15 118.1(12)
O3 N3 C15 119.8(14)
C24 N4 C25 131.4(12)
C24 N4 H4' 114.3
C25 N4 H4' 114.3
O8 N5 O7 119.9(13)
O8 N5 C30 118.8(13)
O7 N5 C30 121.3(10)
C39 N6 C40 130.3(13)
C39 N6 H6' 114.8
C40 N6 H6' 114.8
O12 N7 O11 117.4(13)
O12 N7 C45 121.8(12)
O11 N7 C45 120.8(10)
C3 O1 C2 121.8(9)
C18 O5 C17 119.0(8)
C32 O9 C33 119.8(8)

loop_
_geom_bond_atom_site_label_1
_geom_bond_atom_site_label_2
_geom_bond_distance
C1 N1 1.451(17)
C1 C2 1.531(14)
C1 H1A 0.9900
C1 H1B 0.9900
C2 O1 1.429(16)
C2 H2A 0.9900
C2 H2B 0.9900
C3 C4 1.339(18)
C3 O1 1.389(14)
C3 C8 1.408(16)
C4 C5 1.356(18)
C4 H4 0.9500
C5 C6 1.421(16)
C5 H5 0.9500
C6 C7 1.38(2)
C6 C9 1.469(19)
C7 C8 1.401(19)
C7 H7 0.9500
C8 H8 0.9500
C9 O2 1.241(14)
C9 N2 1.333(19)
C10 N2 1.377(18)
C10 C15 1.401(19)
C10 C11 1.422(16)
C11 C12 1.33(2)
C11 H11 0.9500
C12 C13 1.40(2)
C12 H12 0.9500
C13 C14 1.363(18)
C13 H13 0.9500
C14 C15 1.37(2)
C14 H14 0.9500
C15 N3 1.478(15)
C16 N1 1.425(17)
C16 C17 1.552(16)
C16 H16A 0.9900
C16 H16B 0.9900
C17 O5 1.395(14)
C17 H17A 0.9900
C17 H17B 0.9900
C18 C23 1.356(15)
C18 O5 1.375(15)
C18 C19 1.412(19)
C19 C20 1.31(2)
C19 H19 0.9500
C20 C21 1.444(15)
C20 H20 0.9500
C21 C22 1.396(19)
C21 C24 1.44(2)
C22 C23 1.41(2)
C22 H22 0.9500
C23 H23 0.9500
C24 O6 1.259(16)
C24 N4 1.382(13)
C25 N4 1.385(17)
C25 C30 1.425(16)
C25 C26 1.40(2)
C26 C27 1.37(2)
C26 H26 0.9500
C27 C28 1.395(18)
C27 H27 0.9500
C28 C29 1.39(2)
C28 H28 0.9500
C29 C30 1.43(2)
C29 H29 0.9500
C30 N5 1.396(19)
C31 N1 1.463(15)
C31 C32 1.494(18)
C31 H31A 0.9900
C31 H31B 0.9900
C32 O9 1.403(14)
C32 H32A 0.9900
C32 H32B 0.9900
C33 C34 1.352(18)
C33 C38 1.366(15)
C33 O9 1.432(16)
C34 C35 1.367(19)
C34 H34 0.9500
C35 C36 1.417(15)
C35 H35 0.9500
C36 C39 1.41(2)
C36 C37 1.44(2)
C37 C38 1.332(19)
C37 H37 0.9500
C38 H38 0.9500
C39 O10 1.233(16)
C39 N6 1.395(14)
C40 C41 1.40(2)
C40 N6 1.393(18)
C40 C45 1.399(15)
C41 C42 1.37(2)
C41 H41 0.9500
C42 C43 1.407(18)
C42 H42 0.9500
C43 C44 1.39(2)
C43 H43 0.9500
C44 C45 1.35(2)
C44 H44 0.9500
C45 N7 1.464(18)
N2 H2' 0.8800
N3 O4 1.208(15)
N3 O3 1.212(16)
N4 H4' 0.8800
N5 O8 1.198(12)
N5 O7 1.265(16)
N6 H6' 0.8800
N7 O12 1.175(11)
N7 O11 1.183(15)
